data_7711850
loop_
_publ_author_name
'Yagura, Shogo'
'Hayakawa, Naoki'
'Kuroda, Airi'
'Ota, Kei'
'Tanishita, Rhota'
'Urasaki, Genya'
'Nakahodo, Tsukasa'
'Nakai, Hidetaka'
'Hoshino, Manabu'
'Hashizume, Daisuke'
'Matsuo, Tsukasa'

_publ_section_title
;
 A series of (<i>E</i>)-1,2-diaryldigermenes incorporating bulky Eind
 groups: structural characteristics and absorption properties.
;
_journal_name_full 'Dalton transactions (Cambridge, England : 2003)'
_journal_paper_doi 10.1039/d2dt03427a
_journal_year 2022
_chemical_formula_moiety 'C68 H100 Ge2'
_chemical_formula_sum 'C68 H100 Ge2'
_chemical_formula_weight 1062.65
_chemical_name_systematic diphenyldigermene
_chemical_temperature_decomposition 489.0(10)
_space_group_crystal_system triclinic
_space_group_IT_number 2
_space_group_name_Hall '-P 1'
_space_group_name_H-M_alt 'P -1'
_atom_sites_solution_hydrogens geom
_atom_sites_solution_primary direct
_atom_sites_solution_secondary difmap
_audit_creation_method SHELXL-2018/3
_audit_update_record
;
2021-04-13 deposited with the CCDC.	2022-11-22 downloaded from the CCDC.
;
_cell_angle_alpha 108.141(7)
_cell_angle_beta 100.768(7)
_cell_angle_gamma 98.913(9)
_cell_formula_units_Z 1
_cell_length_a 9.7901(13)
_cell_length_b 10.5043(12)
_cell_length_c 16.1645(17)
_cell_measurement_reflns_used 4954
_cell_measurement_temperature 200
_cell_measurement_theta_max 32.3589
_cell_measurement_theta_min 2.6537
_cell_volume 1510.9(3)
_computing_cell_refinement 'CrystalClear (Rigaku/MSC Inc., 2005)'
_computing_data_collection 'CrystalClear (Rigaku/MSC Inc., 2005)'
_computing_data_reduction 'CrystalClear (Rigaku/MSC Inc., 2005)'
_computing_molecular_graphics SHELXLE
_computing_publication_material 'SHELXL-2018/3 (Sheldrick, 2018)'
_computing_structure_refinement 'SHELXL-2018/3 (Sheldrick, 2018)'
_computing_structure_solution SIR-2004
_diffrn_ambient_temperature 200
_diffrn_detector_area_resol_mean 28.5714
_diffrn_measured_fraction_theta_full 0.996
_diffrn_measured_fraction_theta_max 0.996
_diffrn_measurement_device_type 'Rigaku AFC-8 with Saturn70 CCD'
_diffrn_measurement_method \w-scan
_diffrn_radiation_type MoK\a
_diffrn_radiation_wavelength 0.71073
_diffrn_reflns_av_R_equivalents 0.0429
_diffrn_reflns_av_unetI/netI 0.0361
_diffrn_reflns_Laue_measured_fraction_full 0.996
_diffrn_reflns_Laue_measured_fraction_max 0.996
_diffrn_reflns_limit_h_max 13
_diffrn_reflns_limit_h_min -13
_diffrn_reflns_limit_k_max 14
_diffrn_reflns_limit_k_min -14
_diffrn_reflns_limit_l_max 22
_diffrn_reflns_limit_l_min -22
_diffrn_reflns_number 38970
_diffrn_reflns_point_group_measured_fraction_full 0.996
_diffrn_reflns_point_group_measured_fraction_max 0.996
_diffrn_reflns_theta_full 25.242
_diffrn_reflns_theta_max 30.055
_diffrn_reflns_theta_min 2.654
_diffrn_source 'Fine-focus rotating anode'
_exptl_absorpt_coefficient_mu 1.033
_exptl_absorpt_correction_T_max 0.9501
_exptl_absorpt_correction_T_min 0.9059
_exptl_absorpt_correction_type numerical
_exptl_absorpt_process_details Numabs
_exptl_crystal_colour yellow
_exptl_crystal_density_diffrn 1.168
_exptl_crystal_description prism
_exptl_crystal_F_000 572
_exptl_crystal_recrystallization_method 'Re-crystallisation from solvent: THF'
_exptl_crystal_size_max 0.098
_exptl_crystal_size_mid 0.091
_exptl_crystal_size_min 0.068
_refine_diff_density_max 0.934
_refine_diff_density_min -0.649
_refine_diff_density_rms 0.065
_refine_ls_extinction_method none
_refine_ls_goodness_of_fit_ref 1.103
_refine_ls_hydrogen_treatment constr
_refine_ls_matrix_type full
_refine_ls_number_parameters 354
_refine_ls_number_reflns 8831
_refine_ls_number_restraints 17
_refine_ls_restrained_S_all 1.111
_refine_ls_R_factor_all 0.0692
_refine_ls_R_factor_gt 0.0569
_refine_ls_shift/su_max 0.001
_refine_ls_shift/su_mean 0.000
_refine_ls_structure_factor_coef Fsqd
_refine_ls_weighting_details 'w=1/[\s^2^(Fo^2^)+(0.0665P)^2^+0.7359P] where P=(Fo^2^+2Fc^2^)/3'
_refine_ls_weighting_scheme calc
_refine_ls_wR_factor_gt 0.1366
_refine_ls_wR_factor_ref 0.1467
_reflns_Friedel_coverage 0.000
_reflns_number_gt 7259
_reflns_number_total 8831
_reflns_threshold_expression 'I > 2\s(I)'
_cod_data_source_file d2dt03427a2.cif
_cod_data_source_block Eind-Ph-Ge-Ge-Ph-Eind-200K
_cod_depositor_comments
;
The following automatic conversions were performed:

data name '_chemical_melting_point' was changed to
'_chemical_temperature_decomposition' since the value had been given
as '488-490 (dec.)'. The value was changed to '489.0(10)' -- the
average value was taken and precision was estimated.

Automatic conversion script
Id: cif_fix_values 7556 2019-12-06 15:28:31Z antanas 
;
_cod_database_code 7711850
_shelx_shelxl_version_number 2018/3
_shelx_space_group_comment
;
The symmetry employed for this shelxl refinement is uniquely defined
by the following loop, which should always be used as a source of
symmetry information in preference to the above space-group names.
They are only intended as comments.
;
_shelx_estimated_absorpt_t_min 0.906
_shelx_estimated_absorpt_t_max 0.933

loop_
_space_group_symop_operation_xyz
'x, y, z'
'-x, -y, -z'

loop_
_atom_site_label
_atom_site_type_symbol
_atom_site_fract_x
_atom_site_fract_y
_atom_site_fract_z
_atom_site_U_iso_or_equiv
_atom_site_adp_type
_atom_site_occupancy
_atom_site_site_symmetry_order
_atom_site_calc_flag
_atom_site_refinement_flags_posn
_atom_site_refinement_flags_adp
_atom_site_refinement_flags_occupancy
_atom_site_disorder_assembly
_atom_site_disorder_group
Ge1A Ge 0.02142(3) 0.48557(2) 0.43060(2) 0.03703(9) Uani 0.9374(6) 1 d . . P A 1
C29A C 0.1682(3) 0.6331(3) 0.4282(2) 0.0421(5) Uani 0.9374(6) 1 d . . P A 1
C30A C 0.2804(3) 0.7027(3) 0.5026(2) 0.0504(6) Uani 0.9374(6) 1 d . . P A 1
H30A H 0.284606 0.680783 0.555662 0.060 Uiso 0.9374(6) 1 calc R U P A 1
C31A C 0.3876(4) 0.8051(4) 0.5008(3) 0.0657(9) Uani 0.9374(6) 1 d . . P A 1
H31A H 0.464265 0.853580 0.552510 0.079 Uiso 0.9374(6) 1 calc R U P A 1
C32A C 0.3815(4) 0.8356(4) 0.4231(3) 0.0688(10) Uani 0.9374(6) 1 d . . P A 1
H32A H 0.455053 0.904188 0.420912 0.083 Uiso 0.9374(6) 1 calc R U P A 1
C33A C 0.2691(5) 0.7669(4) 0.3489(3) 0.0689(9) Uani 0.9374(6) 1 d . . P A 1
H33A H 0.263258 0.790757 0.296466 0.083 Uiso 0.9374(6) 1 calc R U P A 1
C34A C 0.1641(4) 0.6629(3) 0.3502(2) 0.0555(7) Uani 0.9374(6) 1 d . . P A 1
H34A H 0.089566 0.612242 0.297747 0.067 Uiso 0.9374(6) 1 calc R U P A 1
Ge1B Ge -0.1127(4) 0.4515(4) 0.4579(2) 0.03703(9) Uani 0.0626(6) 1 d D . P A 2
C29B C -0.213(3) 0.351(2) 0.5201(18) 0.0421(5) Uani 0.0626(6) 1 d DG . P A 2
C30B C -0.346(3) 0.261(3) 0.481(2) 0.0504(6) Uani 0.0626(6) 1 d G . P A 2
H30B H -0.397610 0.253929 0.422611 0.060 Uiso 0.0626(6) 1 calc R U P A 2
C31B C -0.405(4) 0.182(4) 0.526(3) 0.0657(9) Uani 0.0626(6) 1 d G . P A 2
H31B H -0.495911 0.121241 0.498697 0.079 Uiso 0.0626(6) 1 calc R U P A 2
C32B C -0.330(6) 0.193(4) 0.610(3) 0.0688(10) Uani 0.0626(6) 1 d G . P A 2
H32B H -0.369549 0.139150 0.641361 0.083 Uiso 0.0626(6) 1 calc R U P A 2
C33B C -0.196(6) 0.282(5) 0.650(2) 0.0689(9) Uani 0.0626(6) 1 d G . P A 2
H33B H -0.144886 0.289747 0.707939 0.083 Uiso 0.0626(6) 1 calc R U P A 2
C34B C -0.138(3) 0.361(3) 0.605(2) 0.0555(7) Uani 0.0626(6) 1 d G . P A 2
H34B H -0.046583 0.422437 0.631855 0.067 Uiso 0.0626(6) 1 calc R U P A 2
C1 C -0.1267(3) 0.4331(2) 0.31642(14) 0.0371(4) Uani 1 1 d D . . . .
C2 C -0.1181(3) 0.3171(2) 0.24583(14) 0.0378(5) Uani 1 1 d . . . . .
C3 C -0.0404(3) 0.2015(2) 0.25134(16) 0.0451(5) Uani 1 1 d . . . . .
C4 C -0.0738(3) 0.1058(3) 0.15095(17) 0.0542(7) Uani 1 1 d . . . . .
H4A H 0.016589 0.098545 0.132674 0.065 Uiso 1 1 calc R U . . .
H4B H -0.124696 0.012392 0.143808 0.065 Uiso 1 1 calc R U . . .
C5 C -0.1666(3) 0.1641(2) 0.09056(15) 0.0443(5) Uani 1 1 d D . . . .
C6 C -0.1925(3) 0.2892(2) 0.15763(15) 0.0395(5) Uani 1 1 d . . . . .
C7 C -0.2761(3) 0.3747(2) 0.13718(15) 0.0463(6) Uani 1 1 d . . . . .
H7 H -0.323976 0.357120 0.076581 0.056 Uiso 1 1 calc R U . . .
C8 C -0.2897(3) 0.4863(2) 0.20569(15) 0.0429(5) Uani 1 1 d . . . . .
C9 C -0.3733(4) 0.5908(3) 0.19147(16) 0.0563(7) Uani 1 1 d . . . . .
C10 C -0.3603(3) 0.6857(3) 0.28889(16) 0.0510(6) Uani 1 1 d . . . . .
H10A H -0.456442 0.682975 0.300344 0.061 Uiso 1 1 calc R U . . .
H10B H -0.316662 0.781785 0.297099 0.061 Uiso 1 1 calc R U . . .
C11 C -0.2659(3) 0.6367(2) 0.35661(14) 0.0391(5) Uani 1 1 d . . . . .
C12 C -0.2191(3) 0.5160(2) 0.29497(14) 0.0381(5) Uani 1 1 d . . . . .
C13 C 0.1235(3) 0.2529(3) 0.2892(2) 0.0587(7) Uani 1 1 d . . . . .
H13A H 0.160248 0.307873 0.254819 0.070 Uiso 1 1 calc R U . . .
H13B H 0.143274 0.315075 0.352401 0.070 Uiso 1 1 calc R U . . .
C14 C 0.2062(4) 0.1404(4) 0.2861(2) 0.0755(10) Uani 1 1 d . . . . .
H14A H 0.171247 0.085134 0.319985 0.113 Uiso 1 1 calc R U . . .
H14B H 0.308064 0.182601 0.312891 0.113 Uiso 1 1 calc R U . . .
H14C H 0.192433 0.081192 0.223489 0.113 Uiso 1 1 calc R U . . .
C15 C -0.1045(3) 0.1272(3) 0.30807(19) 0.0544(7) Uani 1 1 d . . . . .
H15A H -0.060996 0.047511 0.305836 0.065 Uiso 1 1 calc R U . . .
H15B H -0.076677 0.190615 0.371357 0.065 Uiso 1 1 calc R U . . .
C16 C -0.2655(4) 0.0758(3) 0.2806(2) 0.0677(8) Uani 1 1 d . . . . .
H16A H -0.310572 0.152560 0.279475 0.102 Uiso 1 1 calc R U . . .
H16B H -0.295914 0.037164 0.323844 0.102 Uiso 1 1 calc R U . . .
H16C H -0.294175 0.004595 0.220567 0.102 Uiso 1 1 calc R U . . .
C17 C -0.0921(5) 0.2082(6) 0.0232(3) 0.0608(13) Uani 0.860(7) 1 d D U P B 3
H17A H -0.064544 0.127239 -0.014710 0.073 Uiso 0.860(7) 1 calc R U P B 3
H17B H -0.162749 0.234610 -0.016967 0.073 Uiso 0.860(7) 1 calc R U P B 3
C18 C 0.0393(6) 0.3260(4) 0.0649(3) 0.0824(15) Uani 0.860(7) 1 d D U P B 3
H18A H 0.012212 0.409642 0.097833 0.124 Uiso 0.860(7) 1 calc R U P B 3
H18B H 0.081240 0.341489 0.017328 0.124 Uiso 0.860(7) 1 calc R U P B 3
H18C H 0.109399 0.302825 0.106329 0.124 Uiso 0.860(7) 1 calc R U P B 3
C17B C -0.0514(19) 0.199(3) 0.041(2) 0.059(8) Uani 0.140(7) 1 d D U P B 4
H17C H 0.039188 0.249821 0.086974 0.071 Uiso 0.140(7) 1 calc R U P B 4
H17D H -0.034820 0.112104 0.002947 0.071 Uiso 0.140(7) 1 calc R U P B 4
C18B C -0.087(3) 0.284(2) -0.0172(15) 0.076(6) Uani 0.140(7) 1 d D U P B 4
H18D H -0.171933 0.232735 -0.065946 0.114 Uiso 0.140(7) 1 calc R U P B 4
H18E H -0.006100 0.304449 -0.042660 0.114 Uiso 0.140(7) 1 calc R U P B 4
H18F H -0.104702 0.370852 0.019450 0.114 Uiso 0.140(7) 1 calc R U P B 4
C19 C -0.3093(3) 0.0628(3) 0.03537(18) 0.0543(7) Uani 1 1 d . . . . .
H19A H -0.362853 0.041902 0.077578 0.065 Uiso 1 1 calc R U . . .
H19B H -0.365916 0.108961 0.001374 0.065 Uiso 1 1 calc R U . . .
C20 C -0.2981(4) -0.0731(3) -0.0310(2) 0.0730(10) Uani 1 1 d . . . . .
H20A H -0.255747 -0.055088 -0.077689 0.110 Uiso 1 1 calc R U . . .
H20B H -0.393635 -0.133492 -0.058757 0.110 Uiso 1 1 calc R U . . .
H20C H -0.237830 -0.117832 0.001075 0.110 Uiso 1 1 calc R U . . .
C21 C -0.2968(5) 0.6712(3) 0.13878(19) 0.0807(13) Uani 1 1 d . . . . .
H21A H -0.317034 0.609232 0.075460 0.097 Uiso 1 1 calc R U . . .
H21B H -0.341044 0.749846 0.138852 0.097 Uiso 1 1 calc R U . . .
C22 C -0.1382(6) 0.7254(4) 0.1731(3) 0.0868(13) Uani 1 1 d . . . . .
H22A H -0.115417 0.784532 0.236481 0.130 Uiso 1 1 calc R U . . .
H22B H -0.104268 0.778830 0.137925 0.130 Uiso 1 1 calc R U . . .
H22C H -0.091329 0.648244 0.167335 0.130 Uiso 1 1 calc R U . . .
C23 C -0.5278(4) 0.5215(4) 0.1403(2) 0.0763(11) Uani 1 1 d . . . . .
H23A H -0.571676 0.471584 0.175070 0.092 Uiso 1 1 calc R U . . .
H23B H -0.528531 0.452450 0.082130 0.092 Uiso 1 1 calc R U . . .
C24 C -0.6201(5) 0.6195(5) 0.1217(2) 0.1038(17) Uani 1 1 d . . . . .
H24A H -0.611126 0.694860 0.177848 0.156 Uiso 1 1 calc R U . . .
H24B H -0.720195 0.569157 0.096895 0.156 Uiso 1 1 calc R U . . .
H24C H -0.588184 0.657076 0.078325 0.156 Uiso 1 1 calc R U . . .
C25 C -0.1413(3) 0.7573(2) 0.41975(16) 0.0433(5) Uani 1 1 d . . . . .
H25A H -0.081182 0.723731 0.461005 0.052 Uiso 1 1 calc R U . . .
H25B H -0.081586 0.786938 0.382993 0.052 Uiso 1 1 calc R U . . .
C26 C -0.1869(3) 0.8826(3) 0.47599(18) 0.0532(6) Uani 1 1 d . . . . .
H26A H -0.242687 0.919727 0.435948 0.080 Uiso 1 1 calc R U . . .
H26B H -0.101866 0.953265 0.514745 0.080 Uiso 1 1 calc R U . . .
H26C H -0.245300 0.854990 0.513269 0.080 Uiso 1 1 calc R U . . .
C27 C -0.3531(3) 0.5833(3) 0.41436(16) 0.0435(5) Uani 1 1 d . . . . .
H27A H -0.287878 0.555337 0.456568 0.052 Uiso 1 1 calc R U . . .
H27B H -0.386947 0.660931 0.450916 0.052 Uiso 1 1 calc R U . . .
C28 C -0.4815(3) 0.4636(3) 0.3643(2) 0.0607(7) Uani 1 1 d . . . . .
H28A H -0.554611 0.493799 0.329567 0.091 Uiso 1 1 calc R U . . .
H28B H -0.520705 0.431357 0.407675 0.091 Uiso 1 1 calc R U . . .
H28C H -0.451884 0.388406 0.323553 0.091 Uiso 1 1 calc R U . . .

loop_
_atom_site_aniso_label
_atom_site_aniso_U_11
_atom_site_aniso_U_22
_atom_site_aniso_U_33
_atom_site_aniso_U_23
_atom_site_aniso_U_13
_atom_site_aniso_U_12
Ge1A 0.04194(15) 0.03438(14) 0.02968(14) 0.00633(10) 0.00621(10) 0.00779(10)
C29A 0.0441(13) 0.0351(11) 0.0445(15) 0.0082(10) 0.0134(11) 0.0111(10)
C30A 0.0445(14) 0.0359(13) 0.0606(17) 0.0077(12) 0.0074(12) 0.0064(11)
C31A 0.0569(18) 0.0427(15) 0.088(3) 0.0139(17) 0.0173(17) 0.0035(13)
C32A 0.066(2) 0.0440(17) 0.094(3) 0.0152(18) 0.036(2) 0.0036(15)
C33A 0.082(3) 0.0552(18) 0.077(2) 0.0211(18) 0.045(2) 0.0115(17)
C34A 0.0658(18) 0.0498(16) 0.0521(17) 0.0153(13) 0.0268(14) 0.0079(14)
Ge1B 0.04194(15) 0.03438(14) 0.02968(14) 0.00633(10) 0.00621(10) 0.00779(10)
C29B 0.0441(13) 0.0351(11) 0.0445(15) 0.0082(10) 0.0134(11) 0.0111(10)
C30B 0.0445(14) 0.0359(13) 0.0606(17) 0.0077(12) 0.0074(12) 0.0064(11)
C31B 0.0569(18) 0.0427(15) 0.088(3) 0.0139(17) 0.0173(17) 0.0035(13)
C32B 0.066(2) 0.0440(17) 0.094(3) 0.0152(18) 0.036(2) 0.0036(15)
C33B 0.082(3) 0.0552(18) 0.077(2) 0.0211(18) 0.045(2) 0.0115(17)
C34B 0.0658(18) 0.0498(16) 0.0521(17) 0.0153(13) 0.0268(14) 0.0079(14)
C1 0.0490(12) 0.0299(9) 0.0285(10) 0.0061(8) 0.0061(8) 0.0109(9)
C2 0.0462(12) 0.0295(9) 0.0322(10) 0.0054(8) 0.0035(9) 0.0118(8)
C3 0.0567(14) 0.0353(11) 0.0367(11) 0.0044(9) 0.0028(10) 0.0196(10)
C4 0.0684(17) 0.0421(13) 0.0413(13) -0.0007(10) 0.0028(12) 0.0269(12)
C5 0.0559(14) 0.0377(11) 0.0331(11) 0.0017(9) 0.0070(10) 0.0204(10)
C6 0.0539(13) 0.0310(10) 0.0299(10) 0.0044(8) 0.0080(9) 0.0153(9)
C7 0.0714(16) 0.0406(12) 0.0258(10) 0.0076(9) 0.0063(10) 0.0247(11)
C8 0.0649(15) 0.0361(11) 0.0292(10) 0.0097(9) 0.0084(10) 0.0234(10)
C9 0.095(2) 0.0497(14) 0.0287(11) 0.0104(10) 0.0096(12) 0.0436(15)
C10 0.0815(19) 0.0432(12) 0.0332(11) 0.0113(10) 0.0130(12) 0.0343(13)
C11 0.0575(13) 0.0320(10) 0.0281(10) 0.0076(8) 0.0097(9) 0.0184(9)
C12 0.0553(13) 0.0288(9) 0.0282(10) 0.0065(8) 0.0080(9) 0.0142(9)
C13 0.0571(16) 0.0576(16) 0.0511(15) 0.0051(12) 0.0039(12) 0.0249(13)
C14 0.075(2) 0.085(2) 0.0586(18) 0.0086(17) 0.0045(16) 0.0483(19)
C15 0.0788(19) 0.0316(11) 0.0470(14) 0.0082(10) 0.0052(13) 0.0205(12)
C16 0.089(2) 0.0386(13) 0.072(2) 0.0182(14) 0.0189(17) 0.0073(14)
C17 0.079(3) 0.057(2) 0.046(2) 0.0053(17) 0.025(2) 0.028(2)
C18 0.120(4) 0.061(2) 0.074(3) 0.015(2) 0.058(3) 0.020(2)
C17B 0.033(9) 0.061(12) 0.076(15) 0.005(10) 0.019(10) 0.024(8)
C18B 0.107(14) 0.083(12) 0.072(12) 0.045(10) 0.045(10) 0.054(11)
C19 0.0593(15) 0.0447(13) 0.0425(13) -0.0051(10) 0.0014(11) 0.0210(12)
C20 0.074(2) 0.0549(17) 0.0594(18) -0.0161(14) 0.0006(15) 0.0231(15)
C21 0.172(4) 0.0580(17) 0.0358(14) 0.0231(13) 0.0340(19) 0.069(2)
C22 0.152(4) 0.0575(19) 0.075(2) 0.0343(18) 0.056(3) 0.036(2)
C23 0.097(2) 0.081(2) 0.0409(15) 0.0052(14) -0.0085(15) 0.056(2)
C24 0.130(4) 0.123(4) 0.055(2) 0.012(2) -0.004(2) 0.091(3)
C25 0.0611(14) 0.0292(10) 0.0393(12) 0.0072(9) 0.0169(10) 0.0142(10)
C26 0.0726(18) 0.0355(11) 0.0463(14) 0.0026(10) 0.0185(13) 0.0175(12)
C27 0.0537(13) 0.0408(11) 0.0351(11) 0.0110(9) 0.0094(10) 0.0152(10)
C28 0.0540(15) 0.0594(17) 0.0589(17) 0.0159(14) 0.0067(13) 0.0042(13)

loop_
_atom_type_symbol
_atom_type_description
_atom_type_scat_dispersion_real
_atom_type_scat_dispersion_imag
_atom_type_scat_source
C C 0.0033 0.0016 'International Tables Vol C Tables 4.2.6.8 and 6.1.1.4'
H H 0.0000 0.0000 'International Tables Vol C Tables 4.2.6.8 and 6.1.1.4'
Ge Ge 0.1547 1.8001 'International Tables Vol C Tables 4.2.6.8 and 6.1.1.4'

loop_
_geom_angle_atom_site_label_1
_geom_angle_atom_site_label_2
_geom_angle_atom_site_label_3
_geom_angle
_geom_angle_site_symmetry_1
_geom_angle_site_symmetry_3
_geom_angle_publ_flag
C29A Ge1A C1 105.35(11) . . ?
C29A Ge1A Ge1A 114.60(9) . 2_566 ?
C1 Ge1A Ge1A 125.52(7) . 2_566 ?
C30A C29A C34A 119.6(3) . . ?
C30A C29A Ge1A 120.1(2) . . ?
C34A C29A Ge1A 120.2(2) . . ?
C29A C30A C31A 120.6(3) . . ?
C29A C30A H30A 119.7 . . ?
C31A C30A H30A 119.7 . . ?
C32A C31A C30A 119.4(4) . . ?
C32A C31A H31A 120.3 . . ?
C30A C31A H31A 120.3 . . ?
C33A C32A C31A 120.1(3) . . ?
C33A C32A H32A 119.9 . . ?
C31A C32A H32A 119.9 . . ?
C32A C33A C34A 120.3(3) . . ?
C32A C33A H33A 119.8 . . ?
C34A C33A H33A 119.8 . . ?
C29A C34A C33A 119.9(3) . . ?
C29A C34A H34A 120.1 . . ?
C33A C34A H34A 120.1 . . ?
C29B Ge1B C1 135.9(9) . . ?
C29B Ge1B Ge1B 108.5(10) . 2_566 ?
C1 Ge1B Ge1B 110.4(3) . 2_566 ?
C30B C29B C34B 120.0 . . ?
C30B C29B Ge1B 123(2) . . ?
C34B C29B Ge1B 116(2) . . ?
C29B C30B C31B 120.0 . . ?
C29B C30B H30B 120.0 . . ?
C31B C30B H30B 120.0 . . ?
C32B C31B C30B 120.0 . . ?
C32B C31B H31B 120.0 . . ?
C30B C31B H31B 120.0 . . ?
C33B C32B C31B 120.0 . . ?
C33B C32B H32B 120.0 . . ?
C31B C32B H32B 120.0 . . ?
C32B C33B C34B 120.0 . . ?
C32B C33B H33B 120.0 . . ?
C34B C33B H33B 120.0 . . ?
C33B C34B C29B 120.0 . . ?
C33B C34B H34B 120.0 . . ?
C29B C34B H34B 120.0 . . ?
C2 C1 C12 117.75(19) . . ?
C2 C1 Ge1A 115.68(16) . . ?
C12 C1 Ge1A 125.28(15) . . ?
C2 C1 Ge1B 127.07(18) . . ?
C12 C1 Ge1B 107.53(18) . . ?
C6 C2 C1 121.0(2) . . ?
C6 C2 C3 110.24(18) . . ?
C1 C2 C3 128.7(2) . . ?
C15 C3 C2 109.1(2) . . ?
C15 C3 C13 110.5(2) . . ?
C2 C3 C13 113.6(2) . . ?
C15 C3 C4 111.5(2) . . ?
C2 C3 C4 102.83(19) . . ?
C13 C3 C4 109.2(2) . . ?
C5 C4 C3 110.04(19) . . ?
C5 C4 H4A 109.7 . . ?
C3 C4 H4A 109.7 . . ?
C5 C4 H4B 109.7 . . ?
C3 C4 H4B 109.7 . . ?
H4A C4 H4B 108.2 . . ?
C6 C5 C19 110.3(2) . . ?
C6 C5 C4 102.84(18) . . ?
C19 C5 C4 112.7(2) . . ?
C6 C5 C17B 113.6(12) . . ?
C19 C5 C17B 119.3(13) . . ?
C4 C5 C17B 96.2(6) . . ?
C6 C5 C17 109.7(3) . . ?
C19 C5 C17 107.3(3) . . ?
C4 C5 C17 114.0(3) . . ?
C7 C6 C2 120.6(2) . . ?
C7 C6 C5 125.6(2) . . ?
C2 C6 C5 113.7(2) . . ?
C6 C7 C8 119.4(2) . . ?
C6 C7 H7 120.3 . . ?
C8 C7 H7 120.3 . . ?
C7 C8 C12 121.7(2) . . ?
C7 C8 C9 124.4(2) . . ?
C12 C8 C9 113.88(19) . . ?
C8 C9 C23 111.2(2) . . ?
C8 C9 C10 102.65(19) . . ?
C23 C9 C10 112.3(3) . . ?
C8 C9 C21 108.1(3) . . ?
C23 C9 C21 111.0(3) . . ?
C10 C9 C21 111.3(2) . . ?
C9 C10 C11 109.53(19) . . ?
C9 C10 H10A 109.8 . . ?
C11 C10 H10A 109.8 . . ?
C9 C10 H10B 109.8 . . ?
C11 C10 H10B 109.8 . . ?
H10A C10 H10B 108.2 . . ?
C12 C11 C25 114.3(2) . . ?
C12 C11 C27 109.23(18) . . ?
C25 C11 C27 108.70(18) . . ?
C12 C11 C10 103.33(17) . . ?
C25 C11 C10 109.7(2) . . ?
C27 C11 C10 111.6(2) . . ?
C8 C12 C1 119.50(19) . . ?
C8 C12 C11 109.95(19) . . ?
C1 C12 C11 130.45(19) . . ?
C14 C13 C3 115.3(3) . . ?
C14 C13 H13A 108.4 . . ?
C3 C13 H13A 108.4 . . ?
C14 C13 H13B 108.4 . . ?
C3 C13 H13B 108.4 . . ?
H13A C13 H13B 107.5 . . ?
C13 C14 H14A 109.5 . . ?
C13 C14 H14B 109.5 . . ?
H14A C14 H14B 109.5 . . ?
C13 C14 H14C 109.5 . . ?
H14A C14 H14C 109.5 . . ?
H14B C14 H14C 109.5 . . ?
C16 C15 C3 116.1(2) . . ?
C16 C15 H15A 108.3 . . ?
C3 C15 H15A 108.3 . . ?
C16 C15 H15B 108.3 . . ?
C3 C15 H15B 108.3 . . ?
H15A C15 H15B 107.4 . . ?
C15 C16 H16A 109.5 . . ?
C15 C16 H16B 109.5 . . ?
H16A C16 H16B 109.5 . . ?
C15 C16 H16C 109.5 . . ?
H16A C16 H16C 109.5 . . ?
H16B C16 H16C 109.5 . . ?
C18 C17 C5 116.0(3) . . ?
C18 C17 H17A 108.3 . . ?
C5 C17 H17A 108.3 . . ?
C18 C17 H17B 108.3 . . ?
C5 C17 H17B 108.3 . . ?
H17A C17 H17B 107.4 . . ?
C17 C18 H18A 109.5 . . ?
C17 C18 H18B 109.5 . . ?
H18A C18 H18B 109.5 . . ?
C17 C18 H18C 109.5 . . ?
H18A C18 H18C 109.5 . . ?
H18B C18 H18C 109.5 . . ?
C18B C17B C5 115.9(4) . . ?
C18B C17B H17C 108.3 . . ?
C5 C17B H17C 108.3 . . ?
C18B C17B H17D 108.3 . . ?
C5 C17B H17D 108.3 . . ?
H17C C17B H17D 107.4 . . ?
C17B C18B H18D 109.5 . . ?
C17B C18B H18E 109.5 . . ?
H18D C18B H18E 109.5 . . ?
C17B C18B H18F 109.5 . . ?
H18D C18B H18F 109.5 . . ?
H18E C18B H18F 109.5 . . ?
C20 C19 C5 115.7(2) . . ?
C20 C19 H19A 108.4 . . ?
C5 C19 H19A 108.4 . . ?
C20 C19 H19B 108.4 . . ?
C5 C19 H19B 108.4 . . ?
H19A C19 H19B 107.4 . . ?
C19 C20 H20A 109.5 . . ?
C19 C20 H20B 109.5 . . ?
H20A C20 H20B 109.5 . . ?
C19 C20 H20C 109.5 . . ?
H20A C20 H20C 109.5 . . ?
H20B C20 H20C 109.5 . . ?
C22 C21 C9 117.0(3) . . ?
C22 C21 H21A 108.0 . . ?
C9 C21 H21A 108.0 . . ?
C22 C21 H21B 108.0 . . ?
C9 C21 H21B 108.0 . . ?
H21A C21 H21B 107.3 . . ?
C21 C22 H22A 109.5 . . ?
C21 C22 H22B 109.5 . . ?
H22A C22 H22B 109.5 . . ?
C21 C22 H22C 109.5 . . ?
H22A C22 H22C 109.5 . . ?
H22B C22 H22C 109.5 . . ?
C9 C23 C24 114.8(3) . . ?
C9 C23 H23A 108.6 . . ?
C24 C23 H23A 108.6 . . ?
C9 C23 H23B 108.6 . . ?
C24 C23 H23B 108.6 . . ?
H23A C23 H23B 107.5 . . ?
C23 C24 H24A 109.5 . . ?
C23 C24 H24B 109.5 . . ?
H24A C24 H24B 109.5 . . ?
C23 C24 H24C 109.5 . . ?
H24A C24 H24C 109.5 . . ?
H24B C24 H24C 109.5 . . ?
C26 C25 C11 114.8(2) . . ?
C26 C25 H25A 108.6 . . ?
C11 C25 H25A 108.6 . . ?
C26 C25 H25B 108.6 . . ?
C11 C25 H25B 108.6 . . ?
H25A C25 H25B 107.6 . . ?
C25 C26 H26A 109.5 . . ?
C25 C26 H26B 109.5 . . ?
H26A C26 H26B 109.5 . . ?
C25 C26 H26C 109.5 . . ?
H26A C26 H26C 109.5 . . ?
H26B C26 H26C 109.5 . . ?
C28 C27 C11 116.9(2) . . ?
C28 C27 H27A 108.1 . . ?
C11 C27 H27A 108.1 . . ?
C28 C27 H27B 108.1 . . ?
C11 C27 H27B 108.1 . . ?
H27A C27 H27B 107.3 . . ?
C27 C28 H28A 109.5 . . ?
C27 C28 H28B 109.5 . . ?
H28A C28 H28B 109.5 . . ?
C27 C28 H28C 109.5 . . ?
H28A C28 H28C 109.5 . . ?
H28B C28 H28C 109.5 . . ?

loop_
_geom_bond_atom_site_label_1
_geom_bond_atom_site_label_2
_geom_bond_distance
_geom_bond_site_symmetry_2
_geom_bond_publ_flag
Ge1A C29A 1.959(3) . ?
Ge1A C1 1.983(2) . ?
Ge1A Ge1A 2.2954(5) 2_566 ?
C29A C30A 1.378(4) . ?
C29A C34A 1.386(4) . ?
C30A C31A 1.393(5) . ?
C30A H30A 0.9500 . ?
C31A C32A 1.384(6) . ?
C31A H31A 0.9500 . ?
C32A C33A 1.376(5) . ?
C32A H32A 0.9500 . ?
C33A C34A 1.387(5) . ?
C33A H33A 0.9500 . ?
C34A H34A 0.9500 . ?
Ge1B C29B 1.9501(10) . ?
Ge1B C1 2.210(4) . ?
Ge1B Ge1B 2.253(8) 2_566 ?
C29B C30B 1.3900 . ?
C29B C34B 1.3900 . ?
C30B C31B 1.3900 . ?
C30B H30B 0.9500 . ?
C31B C32B 1.3900 . ?
C31B H31B 0.9500 . ?
C32B C33B 1.3900 . ?
C32B H32B 0.9500 . ?
C33B C34B 1.3900 . ?
C33B H33B 0.9500 . ?
C34B H34B 0.9500 . ?
C1 C2 1.412(3) . ?
C1 C12 1.419(3) . ?
C2 C6 1.391(3) . ?
C2 C3 1.546(3) . ?
C3 C15 1.534(4) . ?
C3 C13 1.549(4) . ?
C3 C4 1.561(3) . ?
C4 C5 1.539(4) . ?
C4 H4A 0.9900 . ?
C4 H4B 0.9900 . ?
C5 C6 1.512(3) . ?
C5 C19 1.537(4) . ?
C5 C17B 1.561(5) . ?
C5 C17 1.562(4) . ?
C6 C7 1.377(3) . ?
C7 C8 1.384(3) . ?
C7 H7 0.9500 . ?
C8 C12 1.392(3) . ?
C8 C9 1.514(3) . ?
C9 C23 1.523(5) . ?
C9 C10 1.549(3) . ?
C9 C21 1.578(5) . ?
C10 C11 1.562(3) . ?
C10 H10A 0.9900 . ?
C10 H10B 0.9900 . ?
C11 C12 1.541(3) . ?
C11 C25 1.545(3) . ?
C11 C27 1.546(3) . ?
C13 C14 1.527(4) . ?
C13 H13A 0.9900 . ?
C13 H13B 0.9900 . ?
C14 H14A 0.9800 . ?
C14 H14B 0.9800 . ?
C14 H14C 0.9800 . ?
C15 C16 1.516(5) . ?
C15 H15A 0.9900 . ?
C15 H15B 0.9900 . ?
C16 H16A 0.9800 . ?
C16 H16B 0.9800 . ?
C16 H16C 0.9800 . ?
C17 C18 1.518(6) . ?
C17 H17A 0.9900 . ?
C17 H17B 0.9900 . ?
C18 H18A 0.9800 . ?
C18 H18B 0.9800 . ?
C18 H18C 0.9800 . ?
C17B C18B 1.518(7) . ?
C17B H17C 0.9900 . ?
C17B H17D 0.9900 . ?
C18B H18D 0.9800 . ?
C18B H18E 0.9800 . ?
C18B H18F 0.9800 . ?
C19 C20 1.529(4) . ?
C19 H19A 0.9900 . ?
C19 H19B 0.9900 . ?
C20 H20A 0.9800 . ?
C20 H20B 0.9800 . ?
C20 H20C 0.9800 . ?
C21 C22 1.500(6) . ?
C21 H21A 0.9900 . ?
C21 H21B 0.9900 . ?
C22 H22A 0.9800 . ?
C22 H22B 0.9800 . ?
C22 H22C 0.9800 . ?
C23 C24 1.532(4) . ?
C23 H23A 0.9900 . ?
C23 H23B 0.9900 . ?
C24 H24A 0.9800 . ?
C24 H24B 0.9800 . ?
C24 H24C 0.9800 . ?
C25 C26 1.532(3) . ?
C25 H25A 0.9900 . ?
C25 H25B 0.9900 . ?
C26 H26A 0.9800 . ?
C26 H26B 0.9800 . ?
C26 H26C 0.9800 . ?
C27 C28 1.521(4) . ?
C27 H27A 0.9900 . ?
C27 H27B 0.9900 . ?
C28 H28A 0.9800 . ?
C28 H28B 0.9800 . ?
C28 H28C 0.9800 . ?

loop_
_geom_torsion_atom_site_label_1
_geom_torsion_atom_site_label_2
_geom_torsion_atom_site_label_3
_geom_torsion_atom_site_label_4
_geom_torsion
_geom_torsion_site_symmetry_1
_geom_torsion_site_symmetry_2
_geom_torsion_site_symmetry_3
_geom_torsion_site_symmetry_4
_geom_torsion_publ_flag
C34A C29A C30A C31A 1.6(4) . . . . ?
Ge1A C29A C30A C31A 178.1(2) . . . . ?
C29A C30A C31A C32A -0.6(5) . . . . ?
C30A C31A C32A C33A 1.1(5) . . . . ?
C31A C32A C33A C34A -2.6(5) . . . . ?
C30A C29A C34A C33A -3.0(4) . . . . ?
Ge1A C29A C34A C33A -179.6(2) . . . . ?
C32A C33A C34A C29A 3.5(5) . . . . ?
C34B C29B C30B C31B 0.0 . . . . ?
Ge1B C29B C30B C31B 173(2) . . . . ?
C29B C30B C31B C32B 0.0 . . . . ?
C30B C31B C32B C33B 0.0 . . . . ?
C31B C32B C33B C34B 0.0 . . . . ?
C32B C33B C34B C29B 0.0 . . . . ?
C30B C29B C34B C33B 0.0 . . . . ?
Ge1B C29B C34B C33B -174(2) . . . . ?
C12 C1 C2 C6 3.0(4) . . . . ?
Ge1A C1 C2 C6 -164.67(19) . . . . ?
Ge1B C1 C2 C6 148.5(2) . . . . ?
C12 C1 C2 C3 -172.7(2) . . . . ?
Ge1A C1 C2 C3 19.7(3) . . . . ?
Ge1B C1 C2 C3 -27.2(4) . . . . ?
C6 C2 C3 C15 -115.1(2) . . . . ?
C1 C2 C3 C15 61.0(3) . . . . ?
C6 C2 C3 C13 121.2(2) . . . . ?
C1 C2 C3 C13 -62.7(4) . . . . ?
C6 C2 C3 C4 3.3(3) . . . . ?
C1 C2 C3 C4 179.4(3) . . . . ?
C15 C3 C4 C5 116.7(3) . . . . ?
C2 C3 C4 C5 0.0(3) . . . . ?
C13 C3 C4 C5 -121.0(3) . . . . ?
C3 C4 C5 C6 -3.0(3) . . . . ?
C3 C4 C5 C19 -121.7(2) . . . . ?
C3 C4 C5 C17B 113.0(13) . . . . ?
C3 C4 C5 C17 115.7(3) . . . . ?
C1 C2 C6 C7 0.2(4) . . . . ?
C3 C2 C6 C7 176.6(2) . . . . ?
C1 C2 C6 C5 177.9(2) . . . . ?
C3 C2 C6 C5 -5.7(3) . . . . ?
C19 C5 C6 C7 -56.7(4) . . . . ?
C4 C5 C6 C7 -177.1(3) . . . . ?
C17B C5 C6 C7 80.2(9) . . . . ?
C17 C5 C6 C7 61.3(4) . . . . ?
C19 C5 C6 C2 125.7(2) . . . . ?
C4 C5 C6 C2 5.4(3) . . . . ?
C17B C5 C6 C2 -97.4(9) . . . . ?
C17 C5 C6 C2 -116.3(3) . . . . ?
C2 C6 C7 C8 -2.3(4) . . . . ?
C5 C6 C7 C8 -179.7(3) . . . . ?
C6 C7 C8 C12 1.0(4) . . . . ?
C6 C7 C8 C9 177.4(3) . . . . ?
C7 C8 C9 C23 56.6(4) . . . . ?
C12 C8 C9 C23 -126.8(3) . . . . ?
C7 C8 C9 C10 176.8(3) . . . . ?
C12 C8 C9 C10 -6.6(3) . . . . ?
C7 C8 C9 C21 -65.5(4) . . . . ?
C12 C8 C9 C21 111.1(3) . . . . ?
C8 C9 C10 C11 1.8(3) . . . . ?
C23 C9 C10 C11 121.2(3) . . . . ?
C21 C9 C10 C11 -113.7(3) . . . . ?
C9 C10 C11 C12 2.9(3) . . . . ?
C9 C10 C11 C25 125.1(2) . . . . ?
C9 C10 C11 C27 -114.4(3) . . . . ?
C7 C8 C12 C1 2.3(4) . . . . ?
C9 C8 C12 C1 -174.4(2) . . . . ?
C7 C8 C12 C11 -174.4(2) . . . . ?
C9 C8 C12 C11 8.9(3) . . . . ?
C2 C1 C12 C8 -4.2(4) . . . . ?
Ge1A C1 C12 C8 162.18(19) . . . . ?
Ge1B C1 C12 C8 -155.9(2) . . . . ?
C2 C1 C12 C11 171.7(2) . . . . ?
Ge1A C1 C12 C11 -21.9(4) . . . . ?
Ge1B C1 C12 C11 20.0(3) . . . . ?
C25 C11 C12 C8 -126.1(2) . . . . ?
C27 C11 C12 C8 111.9(2) . . . . ?
C10 C11 C12 C8 -7.0(3) . . . . ?
C25 C11 C12 C1 57.7(3) . . . . ?
C27 C11 C12 C1 -64.3(3) . . . . ?
C10 C11 C12 C1 176.8(3) . . . . ?
C15 C3 C13 C14 63.5(3) . . . . ?
C2 C3 C13 C14 -173.5(2) . . . . ?
C4 C3 C13 C14 -59.4(3) . . . . ?
C2 C3 C15 C16 52.2(3) . . . . ?
C13 C3 C15 C16 177.8(2) . . . . ?
C4 C3 C15 C16 -60.6(3) . . . . ?
C6 C5 C17 C18 50.6(5) . . . . ?
C19 C5 C17 C18 170.4(4) . . . . ?
C4 C5 C17 C18 -64.1(5) . . . . ?
C6 C5 C17B C18B -63(3) . . . . ?
C19 C5 C17B C18B 69(3) . . . . ?
C4 C5 C17B C18B -170(2) . . . . ?
C6 C5 C19 C20 -176.1(3) . . . . ?
C4 C5 C19 C20 -61.8(3) . . . . ?
C17B C5 C19 C20 49.9(8) . . . . ?
C17 C5 C19 C20 64.5(4) . . . . ?
C8 C9 C21 C22 -48.1(3) . . . . ?
C23 C9 C21 C22 -170.3(3) . . . . ?
C10 C9 C21 C22 63.9(3) . . . . ?
C8 C9 C23 C24 -179.2(3) . . . . ?
C10 C9 C23 C24 66.4(4) . . . . ?
C21 C9 C23 C24 -58.8(4) . . . . ?
C12 C11 C25 C26 175.4(2) . . . . ?
C27 C11 C25 C26 -62.4(3) . . . . ?
C10 C11 C25 C26 59.9(3) . . . . ?
C12 C11 C27 C28 -54.7(3) . . . . ?
C25 C11 C27 C28 -180.0(2) . . . . ?
C10 C11 C27 C28 58.9(3) . . . . ?
